data_4025900
loop_
_publ_author_name
'Sukalyan Bhadra'
'Laksmikanta Adak'
'Subhas Samanta'
'A. K. M. Maidul Islam'
'Manabendra Mukherjee'
'Brindaban C. Ranu'

_publ_section_title
;
 Alumina-Supported Cu(II), A Versatile and Recyclable Catalyst for
 Regioselective Ring Opening of Aziridines and Epoxides and Subsequent
 Cyclization to Functionalized 1,4-Benzoxazines and 1,4-Benzodioxanes
;
_journal_name_full 'Journal of Organic Chemistry'
_journal_page_first 8533
_journal_page_last 8541
_journal_paper_doi 10.1021/jo101916e
_journal_volume 75
_journal_year 2010
_chemical_formula_moiety 'C21 H18 N O3 S'
_chemical_formula_sum 'C21 H18 N O3 S'
_chemical_formula_weight 364.42
_chemical_name_systematic
;
 ?
;
_space_group_IT_number 14
_symmetry_cell_setting monoclinic
_symmetry_space_group_name_Hall '-P 2ybc'
_symmetry_space_group_name_H-M 'P 1 21/c 1'
_atom_sites_solution_hydrogens geom
_atom_sites_solution_primary direct
_atom_sites_solution_secondary difmap
_audit_creation_method SHELXL-97
_cell_angle_alpha 90.00
_cell_angle_beta 100.089(4)
_cell_angle_gamma 90.00
_cell_formula_units_Z 4
_cell_length_a 14.248(2)
_cell_length_b 13.968(2)
_cell_length_c 9.2058(14)
_cell_measurement_reflns_used 16960
_cell_measurement_temperature 293(2)
_cell_measurement_theta_max 25.28
_cell_measurement_theta_min 1.45
_cell_volume 1803.8(5)
_computing_cell_refinement 'BRUKER AXS SMART 3'
_computing_data_collection 'BRUKER AXS SMART 3'
_computing_data_reduction 'BRUKER AXS SAINT'
_computing_molecular_graphics 'BRUKER SHELXLTL'
_computing_publication_material 'MURCURY 1.4'
_computing_structure_refinement 'SHELXL-97 (Sheldrick, 1997)'
_computing_structure_solution 'SHELXS-97 (Sheldrick, 1990)'
_diffrn_ambient_temperature 293(2)
_diffrn_measured_fraction_theta_full 0.996
_diffrn_measured_fraction_theta_max 0.996
_diffrn_measurement_device_type 'CCD area detector'
_diffrn_measurement_method 'PHI and OMEGA SCAN'
_diffrn_radiation_monochromator graphite
_diffrn_radiation_source 'fine-focus sealed tube'
_diffrn_radiation_type MoK\a
_diffrn_radiation_wavelength 0.71073
_diffrn_reflns_av_R_equivalents 0.0557
_diffrn_reflns_av_sigmaI/netI 0.0423
_diffrn_reflns_limit_h_max 17
_diffrn_reflns_limit_h_min -17
_diffrn_reflns_limit_k_max 16
_diffrn_reflns_limit_k_min -16
_diffrn_reflns_limit_l_max 11
_diffrn_reflns_limit_l_min -10
_diffrn_reflns_number 16960
_diffrn_reflns_theta_full 25.28
_diffrn_reflns_theta_max 25.28
_diffrn_reflns_theta_min 1.45
_exptl_absorpt_coefficient_mu 0.200
_exptl_absorpt_correction_T_max 0.9803
_exptl_absorpt_correction_T_min 0.9783
_exptl_absorpt_correction_type multi-scan
_exptl_absorpt_process_details SADABS
_exptl_crystal_colour Block
_exptl_crystal_density_diffrn 1.342
_exptl_crystal_density_method 'not measured'
_exptl_crystal_description White
_exptl_crystal_F_000 764
_exptl_crystal_size_max 0.11
_exptl_crystal_size_mid 0.11
_exptl_crystal_size_min 0.10
_refine_diff_density_max 0.696
_refine_diff_density_min -0.528
_refine_diff_density_rms 0.060
_refine_ls_extinction_method none
_refine_ls_goodness_of_fit_ref 1.047
_refine_ls_hydrogen_treatment constr
_refine_ls_matrix_type full
_refine_ls_number_parameters 235
_refine_ls_number_reflns 3256
_refine_ls_number_restraints 0
_refine_ls_restrained_S_all 1.047
_refine_ls_R_factor_all 0.0808
_refine_ls_R_factor_gt 0.0592
_refine_ls_shift/su_max 0.018
_refine_ls_shift/su_mean 0.004
_refine_ls_structure_factor_coef Fsqd
_refine_ls_weighting_details 'calc w=1/[\s^2^(Fo^2^)+(0.0794P)^2^+1.7179P] where P=(Fo^2^+2Fc^2^)/3'
_refine_ls_weighting_scheme calc
_refine_ls_wR_factor_gt 0.1564
_refine_ls_wR_factor_ref 0.1717
_reflns_number_gt 2368
_reflns_number_total 3256
_reflns_threshold_expression >2sigma(I)
_cod_data_source_file jo101916e_si_002_1.cif
_cod_data_source_block 2a
_cod_depositor_comments
;
The following automatic conversions were performed:

'_symmetry_cell_setting' value 'MONOCLINIC' changed to 'monoclinic'
according to the built-in table from CIF Core dictionary named
'cif_core.dic' version 2.4.1 from
2010-06-29.

'_exptl_absorpt_correction_type' value 'Multi-Scan'
changed to 'multi-scan' according to the built-in table from CIF Core
dictionary named 'cif_core.dic' version 2.4.1 from 2010-06-29.

Automatic conversion script
Id: cif_fix_values 1646 2011-03-28 12:23:43Z adriana 
;
_cod_original_cell_volume 1803.9(5)
_cod_database_code 4025900

loop_
_symmetry_equiv_pos_as_xyz
'x, y, z'
'-x, y+1/2, -z+1/2'
'-x, -y, -z'
'x, -y-1/2, z-1/2'

loop_
_atom_site_label
_atom_site_type_symbol
_atom_site_fract_x
_atom_site_fract_y
_atom_site_fract_z
_atom_site_U_iso_or_equiv
_atom_site_adp_type
_atom_site_occupancy
_atom_site_symmetry_multiplicity
_atom_site_calc_flag
_atom_site_refinement_flags
_atom_site_disorder_assembly
_atom_site_disorder_group
S1 S 0.79339(7) 0.49347(5) 0.24831(9) 0.0445(3) Uani 1 1 d . . .
O3 O 0.7411(2) 0.47877(17) 0.1038(2) 0.0599(7) Uani 1 1 d . . .
N1 N 0.7115(2) 0.51277(16) 0.3542(3) 0.0376(6) Uani 1 1 d . . .
O2 O 0.8616(2) 0.56943(16) 0.2761(3) 0.0622(8) Uani 1 1 d . . .
O1 O 0.66093(16) 0.41889(14) 0.6074(2) 0.0396(5) Uani 1 1 d . . .
C6 C 0.7323(2) 0.5420(2) 0.7613(3) 0.0431(8) Uani 1 1 d . . .
H6 H 0.7129 0.5103 0.8399 0.052 Uiso 1 1 calc R . .
C14 C 0.6347(2) 0.4411(2) 0.3434(3) 0.0392(7) Uani 1 1 d . . .
H14A H 0.6286 0.4080 0.2496 0.047 Uiso 1 1 calc R . .
H14B H 0.5747 0.4730 0.3474 0.047 Uiso 1 1 calc R . .
C8 C 0.5820(2) 0.2921(2) 0.4664(3) 0.0366(7) Uani 1 1 d . . .
C15 C 0.8498(2) 0.3853(2) 0.3087(3) 0.0357(7) Uani 1 1 d . . .
C7 C 0.6563(2) 0.3684(2) 0.4701(3) 0.0339(7) Uani 1 1 d . . .
C1 C 0.7117(2) 0.5030(2) 0.6198(3) 0.0341(7) Uani 1 1 d . . .
C13 C 0.5973(3) 0.2017(2) 0.4115(4) 0.0494(9) Uani 1 1 d . . .
H13 H 0.6533 0.1896 0.3758 0.059 Uiso 1 1 calc R . .
C18 C 0.9292(2) 0.2122(2) 0.4175(4) 0.0435(8) Uani 1 1 d . . .
C2 C 0.7395(2) 0.5502(2) 0.5012(3) 0.0358(7) Uani 1 1 d . . .
C19 C 0.9594(2) 0.2978(3) 0.4853(4) 0.0494(9) Uani 1 1 d . . .
H19 H 1.0072 0.2971 0.5682 0.059 Uiso 1 1 calc R . .
C17 C 0.8573(2) 0.2149(2) 0.2931(4) 0.0439(8) Uani 1 1 d . . .
H17 H 0.8357 0.1580 0.2466 0.053 Uiso 1 1 calc R . .
C3 C 0.7875(3) 0.6378(2) 0.5270(4) 0.0481(9) Uani 1 1 d . . .
H3 H 0.8052 0.6710 0.4485 0.058 Uiso 1 1 calc R . .
C16 C 0.8180(2) 0.3003(2) 0.2383(4) 0.0420(8) Uani 1 1 d . . .
H16 H 0.7706 0.3012 0.1549 0.050 Uiso 1 1 calc R . .
C4 C 0.8088(3) 0.6755(2) 0.6680(4) 0.0533(9) Uani 1 1 d . . .
H4 H 0.8414 0.7333 0.6842 0.064 Uiso 1 1 calc R . .
C20 C 0.9204(2) 0.3841(2) 0.4331(4) 0.0445(8) Uani 1 1 d . . .
H20 H 0.9412 0.4409 0.4809 0.053 Uiso 1 1 calc R . .
C5 C 0.7813(3) 0.6270(2) 0.7851(4) 0.0491(9) Uani 1 1 d . . .
H5 H 0.7961 0.6520 0.8800 0.059 Uiso 1 1 calc R . .
C21 C 0.9713(3) 0.1169(3) 0.4749(5) 0.0641(11) Uani 1 1 d . . .
H21A H 0.9417 0.0662 0.4127 0.096 Uiso 1 1 calc R . .
H21B H 0.9602 0.1071 0.5738 0.096 Uiso 1 1 calc R . .
H21C H 1.0386 0.1169 0.4747 0.096 Uiso 1 1 calc R . .
C9 C 0.4999(3) 0.3057(3) 0.5227(6) 0.0719(13) Uani 1 1 d . . .
H9 H 0.4887 0.3646 0.5638 0.086 Uiso 1 1 calc R . .
C11 C 0.4490(3) 0.1456(3) 0.4607(5) 0.0673(12) Uani 1 1 d . . .
H11 H 0.4037 0.0973 0.4562 0.081 Uiso 1 1 calc R . .
C10 C 0.4333(3) 0.2330(3) 0.5194(7) 0.0905(17) Uani 1 1 d . . .
H10 H 0.3778 0.2436 0.5571 0.109 Uiso 1 1 calc R . .
C12 C 0.5310(3) 0.1299(3) 0.4091(5) 0.0652(11) Uani 1 1 d . . .
H12 H 0.5426 0.0701 0.3717 0.078 Uiso 1 1 calc R . .

loop_
_atom_site_aniso_label
_atom_site_aniso_U_11
_atom_site_aniso_U_22
_atom_site_aniso_U_33
_atom_site_aniso_U_23
_atom_site_aniso_U_13
_atom_site_aniso_U_12
S1 0.0765(6) 0.0307(4) 0.0306(4) 0.0053(3) 0.0216(4) 0.0026(4)
O3 0.103(2) 0.0513(15) 0.0271(12) 0.0089(10) 0.0170(13) 0.0216(14)
N1 0.0598(17) 0.0265(13) 0.0274(13) 0.0035(10) 0.0104(12) 0.0017(12)
O2 0.099(2) 0.0350(13) 0.0639(17) 0.0024(11) 0.0463(15) -0.0137(13)
O1 0.0584(14) 0.0323(11) 0.0293(11) 0.0001(8) 0.0110(10) -0.0072(10)
C6 0.059(2) 0.0413(18) 0.0307(17) -0.0014(13) 0.0112(15) -0.0006(16)
C14 0.0524(19) 0.0321(16) 0.0311(16) 0.0014(13) 0.0015(14) 0.0073(14)
C8 0.0368(17) 0.0308(16) 0.0402(17) -0.0004(13) 0.0016(13) 0.0030(13)
C15 0.0474(18) 0.0321(16) 0.0303(16) -0.0020(12) 0.0136(14) -0.0028(13)
C7 0.0496(18) 0.0275(15) 0.0233(14) -0.0011(11) 0.0026(13) -0.0032(13)
C1 0.0458(17) 0.0248(15) 0.0327(16) 0.0004(12) 0.0100(13) -0.0011(13)
C13 0.050(2) 0.0415(19) 0.059(2) -0.0134(16) 0.0169(17) -0.0089(16)
C18 0.0376(18) 0.048(2) 0.048(2) 0.0062(15) 0.0161(15) 0.0069(15)
C2 0.0522(19) 0.0255(15) 0.0306(16) -0.0007(12) 0.0094(13) 0.0044(14)
C19 0.0361(18) 0.062(2) 0.050(2) 0.0070(17) 0.0053(15) -0.0023(17)
C17 0.051(2) 0.0359(17) 0.048(2) -0.0039(14) 0.0159(16) 0.0035(15)
C3 0.074(2) 0.0281(16) 0.046(2) 0.0005(14) 0.0222(17) -0.0013(16)
C16 0.052(2) 0.0381(18) 0.0351(17) -0.0056(13) 0.0058(14) 0.0038(15)
C4 0.074(3) 0.0328(18) 0.055(2) -0.0126(16) 0.0177(19) -0.0093(17)
C20 0.0438(19) 0.0421(19) 0.049(2) -0.0071(15) 0.0127(16) -0.0145(15)
C5 0.066(2) 0.0426(19) 0.0383(19) -0.0123(15) 0.0075(16) -0.0056(17)
C21 0.062(2) 0.060(3) 0.074(3) 0.019(2) 0.022(2) 0.025(2)
C9 0.045(2) 0.045(2) 0.130(4) -0.019(2) 0.028(2) -0.0008(18)
C11 0.054(2) 0.054(2) 0.091(3) -0.006(2) 0.006(2) -0.023(2)
C10 0.044(2) 0.073(3) 0.161(5) -0.021(3) 0.038(3) -0.011(2)
C12 0.067(3) 0.043(2) 0.089(3) -0.022(2) 0.022(2) -0.0185(19)

loop_
_atom_type_symbol
_atom_type_description
_atom_type_scat_dispersion_real
_atom_type_scat_dispersion_imag
_atom_type_scat_source
C C 0.0033 0.0016 'International Tables Vol C Tables 4.2.6.8 and 6.1.1.4'
H H 0.0000 0.0000 'International Tables Vol C Tables 4.2.6.8 and 6.1.1.4'
N N 0.0061 0.0033 'International Tables Vol C Tables 4.2.6.8 and 6.1.1.4'
O O 0.0106 0.0060 'International Tables Vol C Tables 4.2.6.8 and 6.1.1.4'
S S 0.1246 0.1234 'International Tables Vol C Tables 4.2.6.8 and 6.1.1.4'

loop_
_geom_angle_atom_site_label_1
_geom_angle_atom_site_label_2
_geom_angle_atom_site_label_3
_geom_angle
_geom_angle_site_symmetry_1
_geom_angle_site_symmetry_3
_geom_angle_publ_flag
O3 S1 O2 120.16(16) . . ?
O3 S1 N1 105.35(15) . . ?
O2 S1 N1 107.37(14) . . ?
O3 S1 C15 107.94(14) . . ?
O2 S1 C15 108.81(16) . . ?
N1 S1 C15 106.41(13) . . ?
C2 N1 C14 113.0(2) . . ?
C2 N1 S1 120.0(2) . . ?
C14 N1 S1 115.95(19) . . ?
C1 O1 C7 115.7(2) . . ?
C5 C6 C1 120.2(3) . . ?
C5 C6 H6 119.9 . . ?
C1 C6 H6 119.9 . . ?
N1 C14 C7 110.5(2) . . ?
N1 C14 H14A 109.6 . . ?
C7 C14 H14A 109.6 . . ?
N1 C14 H14B 109.6 . . ?
C7 C14 H14B 109.6 . . ?
H14A C14 H14B 108.1 . . ?
C9 C8 C13 117.4(3) . . ?
C9 C8 C7 122.6(3) . . ?
C13 C8 C7 119.9(3) . . ?
C20 C15 C16 120.3(3) . . ?
C20 C15 S1 119.9(2) . . ?
C16 C15 S1 119.6(2) . . ?
O1 C7 C8 107.0(2) . . ?
O1 C7 C14 108.4(2) . . ?
C8 C7 C14 113.9(2) . . ?
O1 C1 C2 123.9(3) . . ?
O1 C1 C6 115.6(3) . . ?
C2 C1 C6 120.4(3) . . ?
C12 C13 C8 121.1(3) . . ?
C12 C13 H13 119.5 . . ?
C8 C13 H13 119.5 . . ?
C19 C18 C17 118.1(3) . . ?
C19 C18 C21 122.0(3) . . ?
C17 C18 C21 119.9(3) . . ?
C1 C2 C3 118.6(3) . . ?
C1 C2 N1 119.7(3) . . ?
C3 C2 N1 121.5(3) . . ?
C20 C19 C18 121.7(3) . . ?
C20 C19 H19 119.2 . . ?
C18 C19 H19 119.2 . . ?
C16 C17 C18 121.2(3) . . ?
C16 C17 H17 119.4 . . ?
C18 C17 H17 119.4 . . ?
C4 C3 C2 120.7(3) . . ?
C4 C3 H3 119.6 . . ?
C2 C3 H3 119.6 . . ?
C17 C16 C15 119.4(3) . . ?
C17 C16 H16 120.3 . . ?
C15 C16 H16 120.3 . . ?
C3 C4 C5 119.9(3) . . ?
C3 C4 H4 120.1 . . ?
C5 C4 H4 120.1 . . ?
C19 C20 C15 119.2(3) . . ?
C19 C20 H20 120.4 . . ?
C15 C20 H20 120.4 . . ?
C6 C5 C4 120.2(3) . . ?
C6 C5 H5 119.9 . . ?
C4 C5 H5 119.9 . . ?
C18 C21 H21A 109.5 . . ?
C18 C21 H21B 109.5 . . ?
H21A C21 H21B 109.5 . . ?
C18 C21 H21C 109.5 . . ?
H21A C21 H21C 109.5 . . ?
H21B C21 H21C 109.5 . . ?
C8 C9 C10 121.0(4) . . ?
C8 C9 H9 119.5 . . ?
C10 C9 H9 119.5 . . ?
C12 C11 C10 119.5(4) . . ?
C12 C11 H11 120.2 . . ?
C10 C11 H11 120.2 . . ?
C11 C10 C9 120.3(4) . . ?
C11 C10 H10 119.9 . . ?
C9 C10 H10 119.9 . . ?
C11 C12 C13 120.7(4) . . ?
C11 C12 H12 119.7 . . ?
C13 C12 H12 119.7 . . ?

loop_
_geom_bond_atom_site_label_1
_geom_bond_atom_site_label_2
_geom_bond_distance
_geom_bond_site_symmetry_2
_geom_bond_publ_flag
S1 O3 1.421(3) . ?
S1 O2 1.432(3) . ?
S1 N1 1.669(3) . ?
S1 C15 1.756(3) . ?
N1 C2 1.440(4) . ?
N1 C14 1.472(4) . ?
O1 C1 1.374(3) . ?
O1 C7 1.439(3) . ?
C6 C5 1.376(5) . ?
C6 C1 1.395(4) . ?
C6 H6 0.9300 . ?
C14 C7 1.537(4) . ?
C14 H14A 0.9700 . ?
C14 H14B 0.9700 . ?
C8 C9 1.374(5) . ?
C8 C13 1.392(4) . ?
C8 C7 1.499(4) . ?
C15 C20 1.386(4) . ?
C15 C16 1.389(4) . ?
C1 C2 1.391(4) . ?
C13 C12 1.375(5) . ?
C13 H13 0.9300 . ?
C18 C19 1.382(5) . ?
C18 C17 1.397(5) . ?
C18 C21 1.517(5) . ?
C2 C3 1.402(4) . ?
C19 C20 1.378(5) . ?
C19 H19 0.9300 . ?
C17 C16 1.376(4) . ?
C17 H17 0.9300 . ?
C3 C4 1.385(5) . ?
C3 H3 0.9300 . ?
C16 H16 0.9300 . ?
C4 C5 1.386(5) . ?
C4 H4 0.9300 . ?
C20 H20 0.9300 . ?
C5 H5 0.9300 . ?
C21 H21A 0.9600 . ?
C21 H21B 0.9600 . ?
C21 H21C 0.9600 . ?
C9 C10 1.387(6) . ?
C9 H9 0.9300 . ?
C11 C12 1.353(6) . ?
C11 C10 1.369(6) . ?
C11 H11 0.9300 . ?
C10 H10 0.9300 . ?
C12 H12 0.9300 . ?

loop_
_cod_related_entry_id
_cod_related_entry_database
_cod_related_entry_code
1 ChemSpider 28418318
